data_7063947
loop_
_publ_author_name
'Leitner, Zden\<ek'
'C\'isa\<rov\'a, Ivana'
'Kalb\'a\<cov\'a Vejpravov\'a, Jana'
'\<St\<epni\<cka, Petr'

_publ_section_title
;
 Synthesis and coordination behaviour of a protic phosphinoferrocene
 amidine
;
_journal_issue 36
_journal_name_full 'New Journal of Chemistry'
_journal_page_first 15723
_journal_page_last 15735
_journal_paper_doi 10.1039/D5NJ02886H
_journal_volume 49
_journal_year 2025
_chemical_formula_moiety 'C52 H54 Cl3 Fe2 N4 P2 Pd2, B F4, C H2 Cl2'
_chemical_formula_sum 'C53 H56 B Cl5 F4 Fe2 N4 P2 Pd2'
_chemical_formula_weight 1399.51
_space_group_crystal_system monoclinic
_space_group_IT_number 14
_space_group_name_Hall '-P 2yn'
_space_group_name_H-M_alt 'P 1 21/n 1'
_atom_sites_solution_hydrogens mixed
_atom_sites_solution_primary direct
_atom_sites_solution_secondary difmap
_audit_creation_method SHELXL-2017/1
_audit_update_record
;
2025-07-02 deposited with the CCDC.	2025-08-04 downloaded from the CCDC.
;
_cell_angle_alpha 90
_cell_angle_beta 93.9690(10)
_cell_angle_gamma 90
_cell_formula_units_Z 4
_cell_length_a 12.5908(4)
_cell_length_b 14.5638(5)
_cell_length_c 30.1278(9)
_cell_measurement_reflns_used 9865
_cell_measurement_temperature 120(2)
_cell_measurement_theta_max 72.11
_cell_measurement_theta_min 2.94
_cell_volume 5511.3(3)
_computing_cell_refinement 'SAINT V8.40B (Bruker AXS LLC, 2019)'
_computing_data_collection 'Bruker Instrument Service v8.5.1.2 Release'
_computing_data_reduction 'SAINT V8.40B (Bruker AXS LLC, 2019)'
_computing_molecular_graphics 'PLATON (Spek, 2017)'
_computing_publication_material 'PLATON (Spek, 2017)'
_computing_structure_refinement 'SHELXL-2017 (Sheldrick, 2017)'
_computing_structure_solution 'SHELXT 2018 (Sheldrick, 2018)'
_diffrn_ambient_temperature 120(2)
_diffrn_measured_fraction_theta_full 0.999
_diffrn_measured_fraction_theta_max 0.998
_diffrn_measurement_device_type 'Bruker D8 VENTURE Kappa Duo'
_diffrn_measurement_method '\f and \w scans'
_diffrn_radiation_monochromator 'Quazar Mo multilayer optic'
_diffrn_radiation_source 'micro-focus sealed tube'
_diffrn_radiation_type CuK\a
_diffrn_radiation_wavelength 1.54178
_diffrn_reflns_av_R_equivalents 0.0374
_diffrn_reflns_av_unetI/netI 0.0187
_diffrn_reflns_Laue_measured_fraction_full 0.999
_diffrn_reflns_Laue_measured_fraction_max 0.998
_diffrn_reflns_limit_h_max 15
_diffrn_reflns_limit_h_min -15
_diffrn_reflns_limit_k_max 17
_diffrn_reflns_limit_k_min -17
_diffrn_reflns_limit_l_max 37
_diffrn_reflns_limit_l_min -37
_diffrn_reflns_number 122530
_diffrn_reflns_point_group_measured_fraction_full 0.999
_diffrn_reflns_point_group_measured_fraction_max 0.998
_diffrn_reflns_theta_full 67.679
_diffrn_reflns_theta_max 72.199
_diffrn_reflns_theta_min 2.940
_exptl_absorpt_coefficient_mu 12.548
_exptl_absorpt_correction_T_max 0.58
_exptl_absorpt_correction_T_min 0.34
_exptl_absorpt_correction_type multi-scan
_exptl_absorpt_process_details
;
Krause, L., Herbst-Irmer, R., Sheldrick, G. M., Stalke, D. (2015).
J. Appl. Cryst. 48, 3-10.
;
_exptl_crystal_colour red
_exptl_crystal_density_diffrn 1.687
_exptl_crystal_description plate
_exptl_crystal_F_000 2808
_exptl_crystal_size_max 0.17
_exptl_crystal_size_mid 0.09
_exptl_crystal_size_min 0.05
_refine_diff_density_max 0.857
_refine_diff_density_min -0.751
_refine_diff_density_rms 0.069
_refine_ls_extinction_method none
_refine_ls_goodness_of_fit_ref 1.048
_refine_ls_hydrogen_treatment constr
_refine_ls_matrix_type full
_refine_ls_number_parameters 662
_refine_ls_number_reflns 10836
_refine_ls_number_restraints 0
_refine_ls_restrained_S_all 1.048
_refine_ls_R_factor_all 0.0236
_refine_ls_R_factor_gt 0.0223
_refine_ls_shift/su_max 0.005
_refine_ls_shift/su_mean 0.000
_refine_ls_structure_factor_coef Fsqd
_refine_ls_weighting_details 'w=1/[\s^2^(Fo^2^)+(0.0220P)^2^+7.4065P] where P=(Fo^2^+2Fc^2^)/3'
_refine_ls_weighting_scheme calc
_refine_ls_wR_factor_gt 0.0539
_refine_ls_wR_factor_ref 0.0548
_reflns_Friedel_coverage 0.000
_reflns_number_gt 10414
_reflns_number_total 10836
_reflns_threshold_expression 'I > 2\s(I)'
_cod_data_source_file d5nj02886h2.cif
_cod_data_source_block zl312
_cod_depositor_comments 'Adding full bibliography for 7063939--7063948.cif.'
_cod_original_sg_symbol_H-M 'P 21/n'
_cod_database_code 7063947
_shelx_shelxl_version_number 2017/1
_shelx_space_group_comment
;
The symmetry employed for this shelxl refinement is uniquely defined
by the following loop, which should always be used as a source of
symmetry information in preference to the above space-group names.
They are only intended as comments.
;
_shelx_estimated_absorpt_t_min 0.224
_shelx_estimated_absorpt_t_max 0.573

loop_
_space_group_symop_operation_xyz
'x, y, z'
'-x+1/2, y+1/2, -z+1/2'
'-x, -y, -z'
'x-1/2, -y-1/2, z-1/2'

loop_
_atom_site_label
_atom_site_type_symbol
_atom_site_fract_x
_atom_site_fract_y
_atom_site_fract_z
_atom_site_U_iso_or_equiv
_atom_site_adp_type
_atom_site_occupancy
_atom_site_site_symmetry_order
_atom_site_calc_flag
_atom_site_refinement_flags_posn
_atom_site_refinement_flags_adp
_atom_site_refinement_flags_occupancy
_atom_site_disorder_assembly
_atom_site_disorder_group
Pd1 Pd 0.38262(2) 0.57347(2) 0.66230(2) 0.01219(4) Uani 1 1 d . . . . .
Pd2 Pd 0.53882(2) 0.50323(2) 0.76381(2) 0.01242(4) Uani 1 1 d . . . . .
Cl1 Cl 0.47950(4) 0.68209(3) 0.70367(2) 0.01787(9) Uani 1 1 d . . . . .
Cl2 Cl 0.36689(4) 0.47514(3) 0.72573(2) 0.01702(9) Uani 1 1 d . . . . .
Cl3 Cl 0.62679(4) 0.45284(3) 0.70364(2) 0.02018(10) Uani 1 1 d . . . . .
Fe1 Fe 0.16900(2) 0.57704(2) 0.55588(2) 0.01366(7) Uani 1 1 d . . . . .
Fe2 Fe 0.62048(3) 0.38949(2) 0.87200(2) 0.01675(7) Uani 1 1 d . . . . .
P1 P 0.39742(4) 0.66636(3) 0.60331(2) 0.01281(9) Uani 1 1 d . . . . .
P2 P 0.68874(4) 0.54932(3) 0.80124(2) 0.01318(10) Uani 1 1 d . . . . .
N1 N 0.30640(13) 0.47340(11) 0.62509(5) 0.0148(3) Uani 1 1 d . . . . .
N2 N 0.45068(15) 0.37223(12) 0.62896(6) 0.0206(4) Uani 1 1 d . . . . .
H2N H 0.489267 0.406011 0.650395 0.025 Uiso 1 1 d R U . . .
N3 N 0.46358(13) 0.51899(11) 0.82115(5) 0.0142(3) Uani 1 1 d . . . . .
N4 N 0.38626(15) 0.65857(13) 0.80311(6) 0.0220(4) Uani 1 1 d . . . . .
H4N H 0.417357 0.655898 0.776359 0.026 Uiso 1 1 d R U . . .
C1 C 0.20172(16) 0.48714(13) 0.60616(7) 0.0150(4) Uani 1 1 d . . . . .
C2 C 0.13172(16) 0.55716(15) 0.61961(7) 0.0181(4) Uani 1 1 d . . . . .
H2 H 0.145446 0.598958 0.643532 0.022 Uiso 1 1 calc R U . . .
C3 C 0.03689(17) 0.55310(16) 0.59053(7) 0.0219(4) Uani 1 1 d . . . . .
H3 H -0.023481 0.591920 0.591715 0.026 Uiso 1 1 calc R U . . .
C4 C 0.04890(17) 0.48121(15) 0.55974(7) 0.0205(4) Uani 1 1 d . . . . .
H4 H -0.002392 0.463377 0.536745 0.025 Uiso 1 1 calc R U . . .
C5 C 0.15020(17) 0.44012(14) 0.56887(7) 0.0181(4) Uani 1 1 d . . . . .
H5 H 0.178716 0.390405 0.553095 0.022 Uiso 1 1 calc R U . . .
C6 C 0.30092(16) 0.65686(13) 0.55643(7) 0.0150(4) Uani 1 1 d . . . . .
C7 C 0.20637(17) 0.71213(14) 0.54910(7) 0.0185(4) Uani 1 1 d . . . . .
H7 H 0.185318 0.760796 0.567563 0.022 Uiso 1 1 calc R U . . .
C8 C 0.15010(18) 0.68100(15) 0.50935(7) 0.0219(4) Uani 1 1 d . . . . .
H8 H 0.084915 0.705312 0.496625 0.026 Uiso 1 1 calc R U . . .
C9 C 0.20814(17) 0.60748(15) 0.49206(7) 0.0207(4) Uani 1 1 d . . . . .
H9 H 0.188566 0.574443 0.465563 0.025 Uiso 1 1 calc R U . . .
C10 C 0.30078(17) 0.59115(15) 0.52093(7) 0.0183(4) Uani 1 1 d . . . . .
H10 H 0.352947 0.545116 0.517314 0.022 Uiso 1 1 calc R U . . .
C11 C 0.35358(17) 0.39645(14) 0.61509(7) 0.0169(4) Uani 1 1 d . . . . .
H11 H 0.314025 0.354712 0.596193 0.020 Uiso 1 1 calc R U . . .
C12 C 0.38828(16) 0.78756(14) 0.61757(7) 0.0166(4) Uani 1 1 d . . . . .
C13 C 0.30803(17) 0.81557(15) 0.64441(8) 0.0219(4) Uani 1 1 d . . . . .
H13 H 0.261125 0.771373 0.655530 0.026 Uiso 1 1 calc R U . . .
C14 C 0.29662(19) 0.90759(16) 0.65487(9) 0.0280(5) Uani 1 1 d . . . . .
H14 H 0.242208 0.926469 0.673208 0.034 Uiso 1 1 calc R U . . .
C15 C 0.3653(2) 0.97229(16) 0.63838(9) 0.0320(6) Uani 1 1 d . . . . .
H15 H 0.357257 1.035482 0.645211 0.038 Uiso 1 1 calc R U . . .
C16 C 0.4450(2) 0.94476(16) 0.61217(9) 0.0296(5) Uani 1 1 d . . . . .
H16 H 0.491809 0.989070 0.601108 0.036 Uiso 1 1 calc R U . . .
C17 C 0.45719(18) 0.85226(15) 0.60180(8) 0.0222(4) Uani 1 1 d . . . . .
H17 H 0.512639 0.833561 0.583955 0.027 Uiso 1 1 calc R U . . .
C18 C 0.52429(16) 0.64688(13) 0.57992(7) 0.0161(4) Uani 1 1 d . . . . .
C19 C 0.60330(16) 0.59704(14) 0.60408(7) 0.0181(4) Uani 1 1 d . . . . .
H19 H 0.589972 0.572534 0.632388 0.022 Uiso 1 1 calc R U . . .
C20 C 0.70202(17) 0.58319(15) 0.58666(8) 0.0231(5) Uani 1 1 d . . . . .
H20 H 0.755265 0.548246 0.602903 0.028 Uiso 1 1 calc R U . . .
C21 C 0.72261(18) 0.62038(16) 0.54560(8) 0.0253(5) Uani 1 1 d . . . . .
H21 H 0.790456 0.612363 0.534177 0.030 Uiso 1 1 calc R U . . .
C22 C 0.64341(19) 0.66941(16) 0.52130(8) 0.0249(5) Uani 1 1 d . . . . .
H22 H 0.657208 0.694363 0.493136 0.030 Uiso 1 1 calc R U . . .
C23 C 0.54458(17) 0.68202(15) 0.53795(7) 0.0202(4) Uani 1 1 d . . . . .
H23 H 0.490456 0.714500 0.520941 0.024 Uiso 1 1 calc R U . . .
C24 C 0.50289(19) 0.28987(15) 0.61230(8) 0.0256(5) Uani 1 1 d . . . . .
H24 H 0.452196 0.259296 0.589938 0.031 Uiso 1 1 calc R U . . .
C25 C 0.5292(2) 0.22292(18) 0.64982(10) 0.0390(6) Uani 1 1 d . . . . .
H25A H 0.576621 0.252523 0.672699 0.059 Uiso 1 1 calc R U . . .
H25B H 0.564600 0.168901 0.638257 0.059 Uiso 1 1 calc R U . . .
H25C H 0.463444 0.203935 0.662829 0.059 Uiso 1 1 calc R U . . .
C26 C 0.6003(2) 0.3194(2) 0.58899(10) 0.0404(6) Uani 1 1 d . . . . .
H26A H 0.578695 0.360846 0.564374 0.061 Uiso 1 1 calc R U . . .
H26B H 0.635178 0.265185 0.577349 0.061 Uiso 1 1 calc R U . . .
H26C H 0.650085 0.351287 0.610192 0.061 Uiso 1 1 calc R U . . .
C31 C 0.47625(16) 0.44454(14) 0.85129(7) 0.0163(4) Uani 1 1 d . . . . .
C32 C 0.48274(17) 0.35097(15) 0.83745(8) 0.0209(4) Uani 1 1 d . . . . .
H32 H 0.476439 0.329145 0.807674 0.025 Uiso 1 1 calc R U . . .
C33 C 0.50034(18) 0.29667(15) 0.87637(8) 0.0257(5) Uani 1 1 d . . . . .
H33 H 0.507600 0.231749 0.877063 0.031 Uiso 1 1 calc R U . . .
C34 C 0.50530(18) 0.35522(16) 0.91407(8) 0.0248(5) Uani 1 1 d . . . . .
H34 H 0.516828 0.336404 0.944215 0.030 Uiso 1 1 calc R U . . .
C35 C 0.48992(16) 0.44753(15) 0.89878(7) 0.0191(4) Uani 1 1 d . . . . .
H35 H 0.488964 0.500962 0.916838 0.023 Uiso 1 1 calc R U . . .
C36 C 0.72942(15) 0.46439(14) 0.84174(7) 0.0162(4) Uani 1 1 d . . . . .
C37 C 0.73610(17) 0.36899(15) 0.82928(8) 0.0221(4) Uani 1 1 d . . . . .
H37 H 0.725913 0.344848 0.800002 0.026 Uiso 1 1 calc R U . . .
C38 C 0.76071(18) 0.31773(17) 0.86883(8) 0.0280(5) Uani 1 1 d . . . . .
H38 H 0.770090 0.253059 0.870432 0.034 Uiso 1 1 calc R U . . .
C39 C 0.76892(18) 0.37883(18) 0.90535(8) 0.0278(5) Uani 1 1 d . . . . .
H39 H 0.784025 0.362053 0.935605 0.033 Uiso 1 1 calc R U . . .
C40 C 0.75075(17) 0.46965(16) 0.88921(7) 0.0211(4) Uani 1 1 d . . . . .
H40 H 0.752407 0.524040 0.906652 0.025 Uiso 1 1 calc R U . . .
C41 C 0.40162(16) 0.58796(14) 0.83003(7) 0.0174(4) Uani 1 1 d . . . . .
H41 H 0.366467 0.586923 0.856926 0.021 Uiso 1 1 calc R U . . .
C42 C 0.80214(17) 0.56584(15) 0.76800(7) 0.0185(4) Uani 1 1 d . . . . .
C43 C 0.89961(18) 0.52605(16) 0.78132(8) 0.0234(5) Uani 1 1 d . . . . .
H43 H 0.906900 0.491015 0.807957 0.028 Uiso 1 1 calc R U . . .
C44 C 0.9864(2) 0.5375(2) 0.75570(9) 0.0354(6) Uani 1 1 d . . . . .
H44 H 1.052691 0.509437 0.764467 0.043 Uiso 1 1 calc R U . . .
C45 C 0.9757(2) 0.5900(2) 0.71740(9) 0.0445(7) Uani 1 1 d . . . . .
H45 H 1.035360 0.598948 0.700226 0.053 Uiso 1 1 calc R U . . .
C46 C 0.8790(2) 0.6295(2) 0.70387(9) 0.0380(6) Uani 1 1 d . . . . .
H46 H 0.872616 0.665536 0.677551 0.046 Uiso 1 1 calc R U . . .
C47 C 0.79141(19) 0.61673(17) 0.72848(7) 0.0260(5) Uani 1 1 d . . . . .
H47 H 0.724450 0.642300 0.718654 0.031 Uiso 1 1 calc R U . . .
C48 C 0.66602(16) 0.65833(14) 0.82871(7) 0.0176(4) Uani 1 1 d . . . . .
C49 C 0.62261(17) 0.66101(15) 0.87019(7) 0.0208(4) Uani 1 1 d . . . . .
H49 H 0.610745 0.605355 0.885528 0.025 Uiso 1 1 calc R U . . .
C50 C 0.59662(19) 0.74445(16) 0.88920(8) 0.0266(5) Uani 1 1 d . . . . .
H50 H 0.568054 0.745698 0.917569 0.032 Uiso 1 1 calc R U . . .
C51 C 0.61249(19) 0.82551(16) 0.86670(9) 0.0290(5) Uani 1 1 d . . . . .
H51 H 0.594514 0.882470 0.879592 0.035 Uiso 1 1 calc R U . . .
C52 C 0.65458(19) 0.82394(16) 0.82534(9) 0.0288(5) Uani 1 1 d . . . . .
H52 H 0.664980 0.879764 0.809916 0.035 Uiso 1 1 calc R U . . .
C53 C 0.68157(17) 0.74072(15) 0.80643(8) 0.0229(4) Uani 1 1 d . . . . .
H53 H 0.710755 0.739981 0.778190 0.027 Uiso 1 1 calc R U . . .
C54 C 0.30700(19) 0.73130(16) 0.80827(8) 0.0256(5) Uani 1 1 d . . . . .
H54 H 0.278895 0.725988 0.838407 0.031 Uiso 1 1 calc R U . . .
C55 C 0.2157(2) 0.71896(19) 0.77312(11) 0.0383(6) Uani 1 1 d . . . . .
H55A H 0.242763 0.723660 0.743478 0.057 Uiso 1 1 calc R U . . .
H55B H 0.162225 0.766819 0.776629 0.057 Uiso 1 1 calc R U . . .
H55C H 0.183263 0.658452 0.776579 0.057 Uiso 1 1 calc R U . . .
C56 C 0.3594(2) 0.82386(17) 0.80427(12) 0.0429(7) Uani 1 1 d . . . . .
H56A H 0.415844 0.830858 0.828101 0.064 Uiso 1 1 calc R U . . .
H56B H 0.306212 0.872385 0.806778 0.064 Uiso 1 1 calc R U . . .
H56C H 0.390117 0.828430 0.775346 0.064 Uiso 1 1 calc R U . . .
B1 B 0.1724(3) 0.18428(19) 0.54252(10) 0.0304(6) Uani 1 1 d . . . . .
F1 F 0.1144(2) 0.11584(15) 0.55955(7) 0.0717(7) Uani 1 1 d . . . . .
F2 F 0.11021(16) 0.24872(13) 0.51932(6) 0.0553(5) Uani 1 1 d . . . . .
F3 F 0.23246(17) 0.22747(12) 0.57648(7) 0.0592(5) Uani 1 1 d . . . . .
F4 F 0.2417(2) 0.14791(14) 0.51369(8) 0.0775(8) Uani 1 1 d . . . . .
C1S C 0.2611(3) -0.0625(2) 0.51672(10) 0.0412(7) Uani 1 1 d . . . . .
H1S1 H 0.263033 -0.091801 0.546417 0.049 Uiso 1 1 calc R U . . .
H1S2 H 0.272807 0.004196 0.521108 0.049 Uiso 1 1 calc R U . . .
Cl1S Cl 0.13494(6) -0.08045(4) 0.48897(2) 0.04055(15) Uani 1 1 d . . . . .
Cl2S Cl 0.36418(8) -0.10822(7) 0.48647(3) 0.0680(3) Uani 1 1 d . . . . .

loop_
_atom_site_aniso_label
_atom_site_aniso_U_11
_atom_site_aniso_U_22
_atom_site_aniso_U_33
_atom_site_aniso_U_23
_atom_site_aniso_U_13
_atom_site_aniso_U_12
Pd1 0.01245(7) 0.01374(7) 0.01021(7) -0.00098(5) -0.00045(5) -0.00144(5)
Pd2 0.01323(7) 0.01396(7) 0.00995(7) -0.00104(5) -0.00014(5) -0.00015(5)
Cl1 0.0211(2) 0.0175(2) 0.0144(2) -0.00181(17) -0.00302(17) -0.00438(17)
Cl2 0.0174(2) 0.0200(2) 0.0131(2) 0.00165(17) -0.00235(17) -0.00488(17)
Cl3 0.0187(2) 0.0267(2) 0.0151(2) -0.00667(18) 0.00123(18) 0.00238(19)
Fe1 0.01247(15) 0.01519(15) 0.01299(15) -0.00021(11) -0.00139(12) -0.00097(11)
Fe2 0.01577(16) 0.01782(16) 0.01700(16) 0.00609(12) 0.00365(12) 0.00267(12)
P1 0.0123(2) 0.0139(2) 0.0122(2) -0.00013(17) 0.00012(17) -0.00097(17)
P2 0.0136(2) 0.0153(2) 0.0106(2) 0.00078(17) 0.00069(17) -0.00156(18)
N1 0.0156(8) 0.0149(8) 0.0135(8) 0.0006(6) -0.0013(6) -0.0014(6)
N2 0.0216(9) 0.0183(9) 0.0211(9) -0.0055(7) -0.0048(7) 0.0019(7)
N3 0.0148(8) 0.0167(8) 0.0111(8) 0.0005(6) 0.0008(6) -0.0007(6)
N4 0.0263(10) 0.0225(9) 0.0174(9) 0.0014(7) 0.0042(7) 0.0101(8)
C1 0.0154(10) 0.0167(9) 0.0129(9) 0.0016(7) 0.0007(7) -0.0041(7)
C2 0.0157(10) 0.0228(10) 0.0160(10) -0.0016(8) 0.0035(8) -0.0021(8)
C3 0.0141(10) 0.0271(11) 0.0247(11) 0.0013(9) 0.0032(8) -0.0005(8)
C4 0.0167(10) 0.0234(11) 0.0207(10) 0.0015(8) -0.0040(8) -0.0072(8)
C5 0.0216(10) 0.0161(10) 0.0161(10) -0.0001(8) -0.0009(8) -0.0034(8)
C6 0.0146(9) 0.0156(9) 0.0147(9) 0.0018(7) 0.0005(7) -0.0027(7)
C7 0.0193(10) 0.0153(9) 0.0205(10) 0.0026(8) -0.0021(8) 0.0001(8)
C8 0.0220(11) 0.0215(11) 0.0211(11) 0.0063(8) -0.0060(9) -0.0024(8)
C9 0.0215(11) 0.0271(11) 0.0132(10) 0.0026(8) -0.0009(8) -0.0060(9)
C10 0.0174(10) 0.0219(10) 0.0156(10) -0.0008(8) 0.0017(8) -0.0034(8)
C11 0.0200(10) 0.0153(9) 0.0149(9) -0.0011(7) -0.0011(8) -0.0027(8)
C12 0.0158(10) 0.0162(9) 0.0169(10) -0.0017(8) -0.0049(8) 0.0013(7)
C13 0.0173(10) 0.0223(11) 0.0258(11) -0.0041(9) -0.0011(9) 0.0008(8)
C14 0.0214(11) 0.0263(12) 0.0354(13) -0.0101(10) -0.0033(10) 0.0063(9)
C15 0.0297(13) 0.0172(11) 0.0474(15) -0.0101(10) -0.0096(11) 0.0021(9)
C16 0.0281(12) 0.0183(11) 0.0415(14) -0.0014(10) -0.0041(10) -0.0068(9)
C17 0.0198(10) 0.0206(11) 0.0257(11) -0.0022(9) -0.0020(9) -0.0023(8)
C18 0.0152(9) 0.0149(9) 0.0183(10) -0.0031(8) 0.0013(8) -0.0033(7)
C19 0.0175(10) 0.0182(10) 0.0185(10) -0.0019(8) 0.0015(8) -0.0011(8)
C20 0.0166(10) 0.0237(11) 0.0289(12) -0.0048(9) 0.0011(9) 0.0022(8)
C21 0.0181(11) 0.0285(12) 0.0303(12) -0.0082(9) 0.0088(9) -0.0014(9)
C22 0.0256(11) 0.0283(12) 0.0216(11) -0.0018(9) 0.0083(9) -0.0059(9)
C23 0.0213(11) 0.0209(10) 0.0187(10) 0.0004(8) 0.0027(8) -0.0024(8)
C24 0.0264(12) 0.0215(11) 0.0281(12) -0.0085(9) -0.0047(9) 0.0056(9)
C25 0.0447(16) 0.0246(12) 0.0466(16) 0.0037(11) -0.0052(13) 0.0077(11)
C26 0.0381(15) 0.0446(16) 0.0397(15) -0.0106(12) 0.0117(12) 0.0046(12)
C31 0.0131(9) 0.0186(10) 0.0175(10) 0.0029(8) 0.0038(8) -0.0009(7)
C32 0.0190(10) 0.0192(10) 0.0249(11) -0.0004(8) 0.0050(8) -0.0031(8)
C33 0.0231(11) 0.0182(10) 0.0368(13) 0.0076(9) 0.0093(10) -0.0016(8)
C34 0.0216(11) 0.0295(12) 0.0242(11) 0.0119(9) 0.0080(9) 0.0026(9)
C35 0.0159(10) 0.0243(11) 0.0174(10) 0.0037(8) 0.0043(8) 0.0018(8)
C36 0.0125(9) 0.0204(10) 0.0159(10) 0.0030(8) 0.0019(7) -0.0005(8)
C37 0.0198(10) 0.0212(11) 0.0259(11) 0.0028(9) 0.0071(9) 0.0051(8)
C38 0.0220(11) 0.0269(12) 0.0357(13) 0.0136(10) 0.0081(10) 0.0101(9)
C39 0.0185(11) 0.0406(14) 0.0242(12) 0.0148(10) 0.0016(9) 0.0075(10)
C40 0.0157(10) 0.0304(12) 0.0170(10) 0.0034(9) -0.0003(8) 0.0012(8)
C41 0.0164(10) 0.0217(10) 0.0140(9) -0.0018(8) 0.0007(8) 0.0009(8)
C42 0.0181(10) 0.0230(10) 0.0146(10) -0.0031(8) 0.0027(8) -0.0056(8)
C43 0.0196(11) 0.0315(12) 0.0194(11) -0.0031(9) 0.0028(8) -0.0029(9)
C44 0.0192(12) 0.0570(17) 0.0309(13) -0.0064(12) 0.0079(10) -0.0036(11)
C45 0.0306(14) 0.077(2) 0.0284(14) -0.0044(14) 0.0174(11) -0.0157(14)
C46 0.0378(15) 0.0567(17) 0.0202(12) 0.0067(11) 0.0081(11) -0.0153(13)
C47 0.0277(12) 0.0332(12) 0.0176(11) 0.0023(9) 0.0034(9) -0.0078(10)
C48 0.0150(9) 0.0186(10) 0.0188(10) -0.0024(8) -0.0021(8) -0.0024(8)
C49 0.0231(11) 0.0215(10) 0.0171(10) -0.0029(8) -0.0023(8) -0.0017(8)
C50 0.0287(12) 0.0294(12) 0.0213(11) -0.0099(9) -0.0008(9) 0.0029(9)
C51 0.0265(12) 0.0227(11) 0.0370(14) -0.0124(10) -0.0042(10) 0.0008(9)
C52 0.0233(11) 0.0179(11) 0.0449(15) 0.0016(10) 0.0007(10) -0.0038(9)
C53 0.0187(10) 0.0222(11) 0.0281(12) 0.0034(9) 0.0035(9) -0.0022(8)
C54 0.0271(12) 0.0268(12) 0.0234(11) 0.0003(9) 0.0049(9) 0.0136(9)
C55 0.0238(12) 0.0311(13) 0.0588(18) -0.0010(12) -0.0058(12) 0.0047(10)
C56 0.0292(14) 0.0232(13) 0.074(2) -0.0128(13) -0.0157(14) 0.0098(10)
B1 0.0419(16) 0.0237(13) 0.0267(14) -0.0055(11) 0.0089(12) -0.0105(11)
F1 0.0976(17) 0.0606(12) 0.0597(13) -0.0014(10) 0.0260(12) -0.0512(12)
F2 0.0623(12) 0.0457(10) 0.0548(11) -0.0069(8) -0.0201(9) 0.0002(9)
F3 0.0759(13) 0.0323(9) 0.0641(12) -0.0046(8) -0.0325(10) -0.0098(9)
F4 0.121(2) 0.0430(11) 0.0762(15) 0.0067(10) 0.0638(15) 0.0157(12)
C1S 0.0551(18) 0.0324(14) 0.0354(15) -0.0016(11) -0.0002(13) 0.0007(12)
Cl1S 0.0585(4) 0.0364(3) 0.0259(3) 0.0042(2) -0.0033(3) -0.0031(3)
Cl2S 0.0762(6) 0.0863(6) 0.0420(4) 0.0136(4) 0.0075(4) 0.0392(5)

loop_
_atom_type_symbol
_atom_type_description
_atom_type_scat_dispersion_real
_atom_type_scat_dispersion_imag
_atom_type_scat_source
C C 0.0181 0.0091 'International Tables Vol C Tables 4.2.6.8 and 6.1.1.4'
H H 0.0000 0.0000 'International Tables Vol C Tables 4.2.6.8 and 6.1.1.4'
B B 0.0090 0.0039 'International Tables Vol C Tables 4.2.6.8 and 6.1.1.4'
Cl Cl 0.3639 0.7018 'International Tables Vol C Tables 4.2.6.8 and 6.1.1.4'
F F 0.0727 0.0534 'International Tables Vol C Tables 4.2.6.8 and 6.1.1.4'
Fe Fe -1.1336 3.1974 'International Tables Vol C Tables 4.2.6.8 and 6.1.1.4'
N N 0.0311 0.0180 'International Tables Vol C Tables 4.2.6.8 and 6.1.1.4'
P P 0.2955 0.4335 'International Tables Vol C Tables 4.2.6.8 and 6.1.1.4'
Pd Pd 0.1215 3.9337 'International Tables Vol C Tables 4.2.6.8 and 6.1.1.4'

loop_
_geom_angle_atom_site_label_1
_geom_angle_atom_site_label_2
_geom_angle_atom_site_label_3
_geom_angle
_geom_angle_site_symmetry_1
_geom_angle_site_symmetry_3
_geom_angle_publ_flag
N1 Pd1 P1 93.27(5) . . ?
N1 Pd1 Cl1 176.21(5) . . ?
P1 Pd1 Cl1 86.843(18) . . ?
N1 Pd1 Cl2 87.12(5) . . ?
P1 Pd1 Cl2 179.574(18) . . ?
Cl1 Pd1 Cl2 92.780(17) . . ?
N3 Pd2 P2 87.95(5) . . ?
N3 Pd2 Cl3 167.68(5) . . ?
P2 Pd2 Cl3 93.286(18) . . ?
N3 Pd2 Cl2 88.16(5) . . ?
P2 Pd2 Cl2 171.704(18) . . ?
Cl3 Pd2 Cl2 92.076(17) . . ?
Pd1 Cl2 Pd2 98.980(17) . . ?
C1 Fe1 C6 103.94(8) . . ?
C1 Fe1 C2 41.18(8) . . ?
C6 Fe1 C2 108.50(8) . . ?
C1 Fe1 C10 108.76(8) . . ?
C6 Fe1 C10 41.37(8) . . ?
C2 Fe1 C10 138.94(8) . . ?
C1 Fe1 C7 131.60(8) . . ?
C6 Fe1 C7 41.56(8) . . ?
C2 Fe1 C7 107.64(9) . . ?
C10 Fe1 C7 69.42(9) . . ?
C1 Fe1 C5 41.18(8) . . ?
C6 Fe1 C5 131.46(8) . . ?
C2 Fe1 C5 69.08(8) . . ?
C10 Fe1 C5 107.81(9) . . ?
C7 Fe1 C5 171.86(8) . . ?
C1 Fe1 C3 68.88(9) . . ?
C6 Fe1 C3 141.76(9) . . ?
C2 Fe1 C3 41.08(8) . . ?
C10 Fe1 C3 176.00(9) . . ?
C7 Fe1 C3 114.58(9) . . ?
C5 Fe1 C3 68.25(9) . . ?
C1 Fe1 C9 141.86(9) . . ?
C6 Fe1 C9 68.67(8) . . ?
C2 Fe1 C9 175.77(9) . . ?
C10 Fe1 C9 40.67(8) . . ?
C7 Fe1 C9 68.14(9) . . ?
C5 Fe1 C9 115.13(9) . . ?
C3 Fe1 C9 139.76(9) . . ?
C1 Fe1 C8 172.05(8) . . ?
C6 Fe1 C8 68.96(8) . . ?
C2 Fe1 C8 136.35(9) . . ?
C10 Fe1 C8 68.58(9) . . ?
C7 Fe1 C8 40.58(8) . . ?
C5 Fe1 C8 146.45(9) . . ?
C3 Fe1 C8 114.21(9) . . ?
C9 Fe1 C8 40.08(9) . . ?
C1 Fe1 C4 68.45(8) . . ?
C6 Fe1 C4 171.60(8) . . ?
C2 Fe1 C4 68.43(9) . . ?
C10 Fe1 C4 136.28(9) . . ?
C7 Fe1 C4 146.41(9) . . ?
C5 Fe1 C4 40.31(9) . . ?
C3 Fe1 C4 40.13(9) . . ?
C9 Fe1 C4 114.83(9) . . ?
C8 Fe1 C4 118.86(9) . . ?
C36 Fe2 C37 41.75(9) . . ?
C36 Fe2 C32 119.91(9) . . ?
C37 Fe2 C32 104.94(9) . . ?
C36 Fe2 C33 156.54(9) . . ?
C37 Fe2 C33 120.72(10) . . ?
C32 Fe2 C33 40.72(9) . . ?
C36 Fe2 C31 105.51(8) . . ?
C37 Fe2 C31 121.68(9) . . ?
C32 Fe2 C31 40.99(8) . . ?
C33 Fe2 C31 68.43(9) . . ?
C36 Fe2 C40 41.40(8) . . ?
C37 Fe2 C40 69.39(9) . . ?
C32 Fe2 C40 157.39(9) . . ?
C33 Fe2 C40 160.88(9) . . ?
C31 Fe2 C40 122.17(9) . . ?
C36 Fe2 C34 160.29(9) . . ?
C37 Fe2 C34 157.47(9) . . ?
C32 Fe2 C34 68.65(9) . . ?
C33 Fe2 C34 40.55(10) . . ?
C31 Fe2 C34 68.47(8) . . ?
C40 Fe2 C34 124.70(9) . . ?
C36 Fe2 C38 69.01(9) . . ?
C37 Fe2 C38 40.67(9) . . ?
C32 Fe2 C38 122.57(10) . . ?
C33 Fe2 C38 107.98(10) . . ?
C31 Fe2 C38 158.71(10) . . ?
C40 Fe2 C38 68.12(10) . . ?
C34 Fe2 C38 123.36(9) . . ?
C36 Fe2 C35 122.70(9) . . ?
C37 Fe2 C35 159.09(9) . . ?
C32 Fe2 C35 68.87(9) . . ?
C33 Fe2 C35 68.38(9) . . ?
C31 Fe2 C35 40.77(8) . . ?
C40 Fe2 C35 108.25(9) . . ?
C34 Fe2 C35 40.67(9) . . ?
C38 Fe2 C35 159.30(9) . . ?
C36 Fe2 C39 68.91(9) . . ?
C37 Fe2 C39 68.48(9) . . ?
C32 Fe2 C39 159.52(10) . . ?
C33 Fe2 C39 124.67(10) . . ?
C31 Fe2 C39 158.96(10) . . ?
C40 Fe2 C39 40.43(9) . . ?
C34 Fe2 C39 109.60(9) . . ?
C38 Fe2 C39 40.08(10) . . ?
C35 Fe2 C39 124.02(9) . . ?
C6 P1 C18 104.33(9) . . ?
C6 P1 C12 102.05(9) . . ?
C18 P1 C12 108.36(9) . . ?
C6 P1 Pd1 118.95(7) . . ?
C18 P1 Pd1 109.65(7) . . ?
C12 P1 Pd1 112.70(7) . . ?
C36 P2 C42 105.61(10) . . ?
C36 P2 C48 109.84(10) . . ?
C42 P2 C48 106.81(10) . . ?
C36 P2 Pd2 109.20(7) . . ?
C42 P2 Pd2 115.50(7) . . ?
C48 P2 Pd2 109.72(7) . . ?
C11 N1 C1 116.88(17) . . ?
C11 N1 Pd1 122.23(14) . . ?
C1 N1 Pd1 120.74(13) . . ?
C11 N2 C24 122.57(18) . . ?
C11 N2 H2N 120.9 . . ?
C24 N2 H2N 116.6 . . ?
C41 N3 C31 119.86(17) . . ?
C41 N3 Pd2 125.24(14) . . ?
C31 N3 Pd2 114.75(13) . . ?
C41 N4 C54 124.71(19) . . ?
C41 N4 H4N 116.9 . . ?
C54 N4 H4N 117.1 . . ?
N1 C1 C2 124.35(18) . . ?
N1 C1 C5 127.44(19) . . ?
C2 C1 C5 108.05(18) . . ?
N1 C1 Fe1 121.98(13) . . ?
C2 C1 Fe1 69.62(12) . . ?
C5 C1 Fe1 70.38(12) . . ?
C1 C2 C3 107.59(18) . . ?
C1 C2 Fe1 69.20(11) . . ?
C3 C2 Fe1 70.40(12) . . ?
C1 C2 H2 126.2 . . ?
C3 C2 H2 126.2 . . ?
Fe1 C2 H2 125.8 . . ?
C4 C3 C2 108.03(19) . . ?
C4 C3 Fe1 70.44(12) . . ?
C2 C3 Fe1 68.53(12) . . ?
C4 C3 H3 126.0 . . ?
C2 C3 H3 126.0 . . ?
Fe1 C3 H3 126.6 . . ?
C3 C4 C5 108.71(18) . . ?
C3 C4 Fe1 69.43(12) . . ?
C5 C4 Fe1 69.16(12) . . ?
C3 C4 H4 125.6 . . ?
C5 C4 H4 125.6 . . ?
Fe1 C4 H4 127.3 . . ?
C4 C5 C1 107.62(18) . . ?
C4 C5 Fe1 70.52(12) . . ?
C1 C5 Fe1 68.44(11) . . ?
C4 C5 H5 126.2 . . ?
C1 C5 H5 126.2 . . ?
Fe1 C5 H5 126.4 . . ?
C10 C6 C7 107.45(18) . . ?
C10 C6 P1 126.93(16) . . ?
C7 C6 P1 125.57(16) . . ?
C10 C6 Fe1 69.68(11) . . ?
C7 C6 Fe1 69.59(11) . . ?
P1 C6 Fe1 123.90(10) . . ?
C8 C7 C6 107.99(19) . . ?
C8 C7 Fe1 70.82(12) . . ?
C6 C7 Fe1 68.85(11) . . ?
C8 C7 H7 126.0 . . ?
C6 C7 H7 126.0 . . ?
Fe1 C7 H7 125.9 . . ?
C9 C8 C7 108.12(19) . . ?
C9 C8 Fe1 69.96(12) . . ?
C7 C8 Fe1 68.60(12) . . ?
C9 C8 H8 125.9 . . ?
C7 C8 H8 125.9 . . ?
Fe1 C8 H8 127.1 . . ?
C8 C9 C10 108.85(19) . . ?
C8 C9 Fe1 69.96(12) . . ?
C10 C9 Fe1 68.55(12) . . ?
C8 C9 H9 125.6 . . ?
C10 C9 H9 125.6 . . ?
Fe1 C9 H9 127.5 . . ?
C9 C10 C6 107.58(19) . . ?
C9 C10 Fe1 70.77(12) . . ?
C6 C10 Fe1 68.95(12) . . ?
C9 C10 H10 126.2 . . ?
C6 C10 H10 126.2 . . ?
Fe1 C10 H10 125.6 . . ?
N2 C11 N1 125.63(19) . . ?
N2 C11 H11 117.2 . . ?
N1 C11 H11 117.2 . . ?
C17 C12 C13 119.6(2) . . ?
C17 C12 P1 121.75(16) . . ?
C13 C12 P1 118.62(16) . . ?
C14 C13 C12 120.3(2) . . ?
C14 C13 H13 119.9 . . ?
C12 C13 H13 119.9 . . ?
C13 C14 C15 119.7(2) . . ?
C13 C14 H14 120.1 . . ?
C15 C14 H14 120.1 . . ?
C16 C15 C14 120.1(2) . . ?
C16 C15 H15 119.9 . . ?
C14 C15 H15 119.9 . . ?
C15 C16 C17 120.4(2) . . ?
C15 C16 H16 119.8 . . ?
C17 C16 H16 119.8 . . ?
C12 C17 C16 119.9(2) . . ?
C12 C17 H17 120.0 . . ?
C16 C17 H17 120.0 . . ?
C19 C18 C23 119.48(19) . . ?
C19 C18 P1 119.63(16) . . ?
C23 C18 P1 120.89(16) . . ?
C18 C19 C20 120.0(2) . . ?
C18 C19 H19 120.0 . . ?
C20 C19 H19 120.0 . . ?
C21 C20 C19 120.2(2) . . ?
C21 C20 H20 119.9 . . ?
C19 C20 H20 119.9 . . ?
C20 C21 C22 119.8(2) . . ?
C20 C21 H21 120.1 . . ?
C22 C21 H21 120.1 . . ?
C23 C22 C21 120.4(2) . . ?
C23 C22 H22 119.8 . . ?
C21 C22 H22 119.8 . . ?
C22 C23 C18 120.1(2) . . ?
C22 C23 H23 119.9 . . ?
C18 C23 H23 119.9 . . ?
N2 C24 C25 110.5(2) . . ?
N2 C24 C26 108.7(2) . . ?
C25 C24 C26 112.7(2) . . ?
N2 C24 H24 108.3 . . ?
C25 C24 H24 108.3 . . ?
C26 C24 H24 108.3 . . ?
C24 C25 H25A 109.5 . . ?
C24 C25 H25B 109.5 . . ?
H25A C25 H25B 109.5 . . ?
C24 C25 H25C 109.5 . . ?
H25A C25 H25C 109.5 . . ?
H25B C25 H25C 109.5 . . ?
C24 C26 H26A 109.5 . . ?
C24 C26 H26B 109.5 . . ?
H26A C26 H26B 109.5 . . ?
C24 C26 H26C 109.5 . . ?
H26A C26 H26C 109.5 . . ?
H26B C26 H26C 109.5 . . ?
N3 C31 C32 123.30(19) . . ?
N3 C31 C35 128.23(19) . . ?
C32 C31 C35 108.40(18) . . ?
N3 C31 Fe2 123.68(14) . . ?
C32 C31 Fe2 69.34(12) . . ?
C35 C31 Fe2 70.33(12) . . ?
C33 C32 C31 107.4(2) . . ?
C33 C32 Fe2 69.68(13) . . ?
C31 C32 Fe2 69.66(12) . . ?
C33 C32 H32 126.3 . . ?
C31 C32 H32 126.3 . . ?
Fe2 C32 H32 125.9 . . ?
C34 C33 C32 108.81(19) . . ?
C34 C33 Fe2 70.21(13) . . ?
C32 C33 Fe2 69.59(12) . . ?
C34 C33 H33 125.6 . . ?
C32 C33 H33 125.6 . . ?
Fe2 C33 H33 126.2 . . ?
C33 C34 C35 108.0(2) . . ?
C33 C34 Fe2 69.24(13) . . ?
C35 C34 Fe2 70.01(12) . . ?
C33 C34 H34 126.0 . . ?
C35 C34 H34 126.0 . . ?
Fe2 C34 H34 126.3 . . ?
C31 C35 C34 107.34(19) . . ?
C31 C35 Fe2 68.90(12) . . ?
C34 C35 Fe2 69.32(12) . . ?
C31 C35 H35 126.3 . . ?
C34 C35 H35 126.3 . . ?
Fe2 C35 H35 127.0 . . ?
C40 C36 C37 107.43(19) . . ?
C40 C36 P2 131.81(17) . . ?
C37 C36 P2 120.51(16) . . ?
C40 C36 Fe2 70.48(12) . . ?
C37 C36 Fe2 69.57(12) . . ?
P2 C36 Fe2 120.71(10) . . ?
C38 C37 C36 107.5(2) . . ?
C38 C37 Fe2 70.75(13) . . ?
C36 C37 Fe2 68.67(12) . . ?
C38 C37 H37 126.2 . . ?
C36 C37 H37 126.2 . . ?
Fe2 C37 H37 125.9 . . ?
C39 C38 C37 108.8(2) . . ?
C39 C38 Fe2 70.19(13) . . ?
C37 C38 Fe2 68.58(12) . . ?
C39 C38 H38 125.6 . . ?
C37 C38 H38 125.6 . . ?
Fe2 C38 H38 127.2 . . ?
C38 C39 C40 108.5(2) . . ?
C38 C39 Fe2 69.74(13) . . ?
C40 C39 Fe2 69.21(12) . . ?
C38 C39 H39 125.7 . . ?
C40 C39 H39 125.7 . . ?
Fe2 C39 H39 126.9 . . ?
C39 C40 C36 107.8(2) . . ?
C39 C40 Fe2 70.36(14) . . ?
C36 C40 Fe2 68.12(12) . . ?
C39 C40 H40 126.1 . . ?
C36 C40 H40 126.1 . . ?
Fe2 C40 H40 127.0 . . ?
N3 C41 N4 122.50(19) . . ?
N3 C41 H41 118.7 . . ?
N4 C41 H41 118.7 . . ?
C43 C42 C47 119.8(2) . . ?
C43 C42 P2 119.82(17) . . ?
C47 C42 P2 120.37(17) . . ?
C42 C43 C44 120.1(2) . . ?
C42 C43 H43 120.0 . . ?
C44 C43 H43 120.0 . . ?
C45 C44 C43 119.6(3) . . ?
C45 C44 H44 120.2 . . ?
C43 C44 H44 120.2 . . ?
C44 C45 C46 120.6(2) . . ?
C44 C45 H45 119.7 . . ?
C46 C45 H45 119.7 . . ?
C45 C46 C47 120.3(2) . . ?
C45 C46 H46 119.8 . . ?
C47 C46 H46 119.8 . . ?
C46 C47 C42 119.5(2) . . ?
C46 C47 H47 120.2 . . ?
C42 C47 H47 120.2 . . ?
C53 C48 C49 118.8(2) . . ?
C53 C48 P2 119.94(17) . . ?
C49 C48 P2 120.89(16) . . ?
C50 C49 C48 120.6(2) . . ?
C50 C49 H49 119.7 . . ?
C48 C49 H49 119.7 . . ?
C51 C50 C49 119.8(2) . . ?
C51 C50 H50 120.1 . . ?
C49 C50 H50 120.1 . . ?
C50 C51 C52 120.2(2) . . ?
C50 C51 H51 119.9 . . ?
C52 C51 H51 119.9 . . ?
C51 C52 C53 120.1(2) . . ?
C51 C52 H52 120.0 . . ?
C53 C52 H52 120.0 . . ?
C52 C53 C48 120.4(2) . . ?
C52 C53 H53 119.8 . . ?
C48 C53 H53 119.8 . . ?
N4 C54 C56 109.3(2) . . ?
N4 C54 C55 109.1(2) . . ?
C56 C54 C55 111.3(2) . . ?
N4 C54 H54 109.0 . . ?
C56 C54 H54 109.0 . . ?
C55 C54 H54 109.0 . . ?
C54 C55 H55A 109.5 . . ?
C54 C55 H55B 109.5 . . ?
H55A C55 H55B 109.5 . . ?
C54 C55 H55C 109.5 . . ?
H55A C55 H55C 109.5 . . ?
H55B C55 H55C 109.5 . . ?
C54 C56 H56A 109.5 . . ?
C54 C56 H56B 109.5 . . ?
H56A C56 H56B 109.5 . . ?
C54 C56 H56C 109.5 . . ?
H56A C56 H56C 109.5 . . ?
H56B C56 H56C 109.5 . . ?
F1 B1 F4 109.7(2) . . ?
F1 B1 F3 109.6(2) . . ?
F4 B1 F3 107.7(3) . . ?
F1 B1 F2 112.9(3) . . ?
F4 B1 F2 107.7(2) . . ?
F3 B1 F2 109.1(2) . . ?
Cl1S C1S Cl2S 111.68(16) . . ?
Cl1S C1S H1S1 109.3 . . ?
Cl2S C1S H1S1 109.3 . . ?
Cl1S C1S H1S2 109.3 . . ?
Cl2S C1S H1S2 109.3 . . ?
H1S1 C1S H1S2 107.9 . . ?

loop_
_geom_bond_atom_site_label_1
_geom_bond_atom_site_label_2
_geom_bond_distance
_geom_bond_site_symmetry_2
_geom_bond_publ_flag
Pd1 N1 2.0377(17) . ?
Pd1 P1 2.2515(5) . ?
Pd1 Cl1 2.3094(5) . ?
Pd1 Cl2 2.4071(5) . ?
Pd2 N3 2.0399(16) . ?
Pd2 P2 2.2341(5) . ?
Pd2 Cl3 2.3085(5) . ?
Pd2 Cl2 2.4136(5) . ?
Fe1 C1 2.023(2) . ?
Fe1 C6 2.027(2) . ?
Fe1 C2 2.029(2) . ?
Fe1 C10 2.036(2) . ?
Fe1 C7 2.036(2) . ?
Fe1 C5 2.049(2) . ?
Fe1 C3 2.054(2) . ?
Fe1 C9 2.066(2) . ?
Fe1 C8 2.066(2) . ?
Fe1 C4 2.067(2) . ?
Fe2 C36 2.019(2) . ?
Fe2 C37 2.031(2) . ?
Fe2 C32 2.039(2) . ?
Fe2 C33 2.040(2) . ?
Fe2 C31 2.043(2) . ?
Fe2 C40 2.050(2) . ?
Fe2 C34 2.053(2) . ?
Fe2 C38 2.060(2) . ?
Fe2 C35 2.062(2) . ?
Fe2 C39 2.066(2) . ?
P1 C6 1.804(2) . ?
P1 C18 1.812(2) . ?
P1 C12 1.822(2) . ?
P2 C36 1.787(2) . ?
P2 C42 1.816(2) . ?
P2 C48 1.822(2) . ?
N1 C11 1.313(3) . ?
N1 C1 1.414(3) . ?
N2 C11 1.313(3) . ?
N2 C24 1.472(3) . ?
N2 H2N 0.9229 . ?
N3 C41 1.311(3) . ?
N3 C31 1.416(3) . ?
N4 C41 1.316(3) . ?
N4 C54 1.471(3) . ?
N4 H4N 0.9208 . ?
C1 C2 1.425(3) . ?
C1 C5 1.432(3) . ?
C2 C3 1.432(3) . ?
C2 H2 0.9500 . ?
C3 C4 1.414(3) . ?
C3 H3 0.9500 . ?
C4 C5 1.418(3) . ?
C4 H4 0.9500 . ?
C5 H5 0.9500 . ?
C6 C10 1.435(3) . ?
C6 C7 1.441(3) . ?
C7 C8 1.423(3) . ?
C7 H7 0.9500 . ?
C8 C9 1.416(3) . ?
C8 H8 0.9500 . ?
C9 C10 1.426(3) . ?
C9 H9 0.9500 . ?
C10 H10 0.9500 . ?
C11 H11 0.9500 . ?
C12 C17 1.387(3) . ?
C12 C13 1.398(3) . ?
C13 C14 1.387(3) . ?
C13 H13 0.9500 . ?
C14 C15 1.394(4) . ?
C14 H14 0.9500 . ?
C15 C16 1.378(4) . ?
C15 H15 0.9500 . ?
C16 C17 1.394(3) . ?
C16 H16 0.9500 . ?
C17 H17 0.9500 . ?
C18 C19 1.395(3) . ?
C18 C23 1.404(3) . ?
C19 C20 1.397(3) . ?
C19 H19 0.9500 . ?
C20 C21 1.391(3) . ?
C20 H20 0.9500 . ?
C21 C22 1.393(3) . ?
C21 H21 0.9500 . ?
C22 C23 1.386(3) . ?
C22 H22 0.9500 . ?
C23 H23 0.9500 . ?
C24 C25 1.512(4) . ?
C24 C26 1.518(4) . ?
C24 H24 1.0000 . ?
C25 H25A 0.9800 . ?
C25 H25B 0.9800 . ?
C25 H25C 0.9800 . ?
C26 H26A 0.9800 . ?
C26 H26B 0.9800 . ?
C26 H26C 0.9800 . ?
C31 C32 1.429(3) . ?
C31 C35 1.430(3) . ?
C32 C33 1.419(3) . ?
C32 H32 0.9500 . ?
C33 C34 1.418(4) . ?
C33 H33 0.9500 . ?
C34 C35 1.430(3) . ?
C34 H34 0.9500 . ?
C35 H35 0.9500 . ?
C36 C40 1.439(3) . ?
C36 C37 1.443(3) . ?
C37 C38 1.422(3) . ?
C37 H37 0.9500 . ?
C38 C39 1.414(4) . ?
C38 H38 0.9500 . ?
C39 C40 1.422(3) . ?
C39 H39 0.9500 . ?
C40 H40 0.9500 . ?
C41 H41 0.9500 . ?
C42 C43 1.391(3) . ?
C42 C47 1.401(3) . ?
C43 C44 1.391(3) . ?
C43 H43 0.9500 . ?
C44 C45 1.383(4) . ?
C44 H44 0.9500 . ?
C45 C46 1.383(4) . ?
C45 H45 0.9500 . ?
C46 C47 1.383(3) . ?
C46 H46 0.9500 . ?
C47 H47 0.9500 . ?
C48 C53 1.395(3) . ?
C48 C49 1.399(3) . ?
C49 C50 1.392(3) . ?
C49 H49 0.9500 . ?
C50 C51 1.383(4) . ?
C50 H50 0.9500 . ?
C51 C52 1.387(4) . ?
C51 H51 0.9500 . ?
C52 C53 1.391(3) . ?
C52 H52 0.9500 . ?
C53 H53 0.9500 . ?
C54 C56 1.509(4) . ?
C54 C55 1.519(4) . ?
C54 H54 1.0000 . ?
C55 H55A 0.9800 . ?
C55 H55B 0.9800 . ?
C55 H55C 0.9800 . ?
C56 H56A 0.9800 . ?
C56 H56B 0.9800 . ?
C56 H56C 0.9800 . ?
B1 F1 1.357(3) . ?
B1 F4 1.379(3) . ?
B1 F3 1.381(3) . ?
B1 F2 1.381(4) . ?
C1S Cl1S 1.762(3) . ?
C1S Cl2S 1.767(3) . ?
C1S H1S1 0.9900 . ?
C1S H1S2 0.9900 . ?
